data_4062878
_journal_name_full Organometallics
_journal_paper_doi 10.1021/om049732g
_journal_year 2004
_chemical_formula_sum 'C20 H27 Cl O3 Ru'
_chemical_formula_weight 451.94
_space_group_IT_number 14
_symmetry_cell_setting monoclinic
_symmetry_space_group_name_Hall '-P 2yn'
_symmetry_space_group_name_H-M 'P 1 21/n 1'
_cell_angle_alpha 90.00
_cell_angle_beta 98.0280(10)
_cell_angle_gamma 90.00
_cell_formula_units_Z 4
_cell_length_a 9.3721(6)
_cell_length_b 16.7911(10)
_cell_length_c 11.9364(7)
_cell_measurement_temperature 173(2)
_cell_volume 1860.0(2)
_diffrn_ambient_temperature 173(2)
_exptl_crystal_density_diffrn 1.614
_cod_depositor_comments
;
The following automatic conversions were performed:
'_symmetry_cell_setting' value 'Monoclinic' changed to 'monoclinic'
according to '/home/saulius/struct/CIF-dictionaries/cif_core.dic'
dictionary named 'cif_core.dic' version 2.4.1 from 2010-06-29.

Automatic conversion script
Id: cif_fix_enum 1527 2010-12-29 10:47:43Z saulius 
;
_cod_original_sg_symbol_H-M 'P 21/n'
_cod_database_code 4062878

loop_
_symmetry_equiv_pos_as_xyz
'x, y, z'
'-x+1/2, y+1/2, -z+1/2'
'-x, -y, -z'
'x-1/2, -y-1/2, z-1/2'

loop_
_atom_site_label
_atom_site_type_symbol
_atom_site_fract_x
_atom_site_fract_y
_atom_site_fract_z
_atom_site_U_iso_or_equiv
_atom_site_adp_type
_atom_site_occupancy
_atom_site_symmetry_multiplicity
_atom_site_calc_flag
_atom_site_refinement_flags
_atom_site_disorder_assembly
_atom_site_disorder_group
Ru1 Ru 0.335482(16) 0.223082(8) 0.611268(12) 0.01618(7) Uani 1 1 d . . .
C1 C 0.2558(2) 0.28113(11) 0.45179(19) 0.0214(4) Uani 1 1 d . . .
C2 C 0.1537(2) 0.29255(13) 0.52894(18) 0.0215(4) Uani 1 1 d . . .
C3 C 0.1028(2) 0.21506(12) 0.55809(18) 0.0201(4) Uani 1 1 d . . .
C4 C 0.1742(2) 0.15618(12) 0.49812(16) 0.0202(4) Uani 1 1 d . . .
C5 C 0.2683(2) 0.19698(12) 0.43199(16) 0.0204(4) Uani 1 1 d . . .
C6 C 0.3353(3) 0.34562(13) 0.3996(2) 0.0297(5) Uani 1 1 d . . .
H6A H 0.2806 0.3618 0.3292 0.045 Uiso 1 1 calc R . .
H6B H 0.4275 0.3260 0.3861 0.045 Uiso 1 1 calc R . .
H6C H 0.3485 0.3904 0.4500 0.045 Uiso 1 1 calc R . .
C7 C 0.1052(2) 0.37122(13) 0.5686(2) 0.0286(4) Uani 1 1 d . . .
H7A H 0.1869 0.4057 0.5860 0.043 Uiso 1 1 calc R . .
H7B H 0.0599 0.3636 0.6352 0.043 Uiso 1 1 calc R . .
H7C H 0.0376 0.3948 0.5102 0.043 Uiso 1 1 calc R . .
C8 C -0.0081(2) 0.19918(15) 0.63443(18) 0.0270(4) Uani 1 1 d . . .
H8A H -0.1026 0.2023 0.5916 0.041 Uiso 1 1 calc R . .
H8B H 0.0007 0.2381 0.6939 0.041 Uiso 1 1 calc R . .
H8C H 0.0066 0.1469 0.6666 0.041 Uiso 1 1 calc R . .
C9 C 0.1510(3) 0.06800(12) 0.49940(19) 0.0270(4) Uani 1 1 d . . .
H9A H 0.0901 0.0523 0.4316 0.040 Uiso 1 1 calc R . .
H9B H 0.1059 0.0539 0.5641 0.040 Uiso 1 1 calc R . .
H9C H 0.2421 0.0413 0.5034 0.040 Uiso 1 1 calc R . .
C10 C 0.3586(2) 0.15813(14) 0.35401(18) 0.0266(4) Uani 1 1 d . . .
H10A H 0.3766 0.1038 0.3766 0.040 Uiso 1 1 calc R . .
H10B H 0.4485 0.1860 0.3571 0.040 Uiso 1 1 calc R . .
H10C H 0.3087 0.1596 0.2781 0.040 Uiso 1 1 calc R . .
C11 C 0.5706(2) 0.24266(14) 0.64411(19) 0.0249(4) Uani 1 1 d . . .
H11 H 0.6333 0.2570 0.5936 0.030 Uiso 1 1 calc R . .
C12 C 0.5010(2) 0.30233(13) 0.70274(18) 0.0225(4) Uani 1 1 d . . .
H12 H 0.5183 0.3561 0.6914 0.027 Uiso 1 1 calc R . .
C13 C 0.4055(2) 0.27845(11) 0.77818(18) 0.0203(4) Uani 1 1 d . . .
C14 C 0.3755(2) 0.19693(12) 0.79639(16) 0.0203(4) Uani 1 1 d . . .
C15 C 0.4446(2) 0.13825(11) 0.73910(17) 0.0218(4) Uani 1 1 d . . .
C16 C 0.5425(2) 0.16156(13) 0.66410(17) 0.0234(4) Uani 1 1 d . . .
C17 C 0.3138(2) 0.32793(13) 0.84466(18) 0.0252(4) Uani 1 1 d . . .
H17A H 0.3724 0.3540 0.9075 0.030 Uiso 1 1 calc R . .
H17B H 0.2618 0.3682 0.7970 0.030 Uiso 1 1 calc R . .
C18 C 0.2666(2) 0.19230(14) 0.87709(18) 0.0267(4) Uani 1 1 d . . .
H18A H 0.1881 0.1569 0.8484 0.032 Uiso 1 1 calc R . .
H18B H 0.3107 0.1732 0.9506 0.032 Uiso 1 1 calc R . .
C19 C 0.5951(3) 0.08726(14) 0.6134(2) 0.0323(5) Uani 1 1 d . . .
H19A H 0.5945 0.0934 0.5325 0.039 Uiso 1 1 calc R . .
H19B H 0.6920 0.0742 0.6481 0.039 Uiso 1 1 calc R . .
C20 C 0.4363(3) 0.04888(13) 0.7373(2) 0.0315(5) Uani 1 1 d . . .
H20A H 0.4927 0.0263 0.8040 0.038 Uiso 1 1 calc R . .
H20B H 0.3373 0.0310 0.7335 0.038 Uiso 1 1 calc R . .
Cl1 Cl 0.43516(8) 0.50598(3) 0.70008(6) 0.03929(15) Uani 1 1 d . . .
O1 O 0.2158(2) 0.27258(10) 0.88475(16) 0.0327(4) Uani 1 1 d . . .
O2 O 0.4951(2) 0.02718(10) 0.63674(16) 0.0377(4) Uani 1 1 d . . .
O3 O 0.1921(3) 0.05891(15) 0.0628(3) 0.0614(7) Uani 1 1 d . A 1
H23 H 0.155(4) 0.042(2) 0.001(3) 0.041(9) Uiso 1 1 d . . .
H22 H 0.136(5) 0.036(3) 0.091(4) 0.077(15) Uiso 1 1 d . . .

loop_
_atom_site_aniso_label
_atom_site_aniso_U_11
_atom_site_aniso_U_22
_atom_site_aniso_U_33
_atom_site_aniso_U_23
_atom_site_aniso_U_13
_atom_site_aniso_U_12
Ru1 0.01722(10) 0.01572(10) 0.01630(10) -0.00024(5) 0.00485(6) -0.00072(5)
C1 0.0223(10) 0.0216(10) 0.0203(10) 0.0018(7) 0.0029(8) -0.0018(7)
C2 0.0209(9) 0.0229(9) 0.0203(9) -0.0019(7) 0.0019(7) -0.0022(7)
C3 0.0173(9) 0.0239(9) 0.0193(9) -0.0008(7) 0.0031(7) -0.0008(7)
C4 0.0194(8) 0.0231(9) 0.0184(8) -0.0019(7) 0.0039(7) -0.0015(7)
C5 0.0225(9) 0.0226(9) 0.0163(9) -0.0011(7) 0.0038(7) -0.0004(7)
C6 0.0356(12) 0.0271(10) 0.0273(10) 0.0077(8) 0.0075(9) -0.0060(9)
C7 0.0287(10) 0.0243(10) 0.0323(11) -0.0031(8) 0.0024(9) 0.0051(8)
C8 0.0232(10) 0.0364(11) 0.0232(10) -0.0025(9) 0.0095(8) -0.0020(9)
C9 0.0319(11) 0.0199(9) 0.0298(11) -0.0034(8) 0.0064(9) -0.0056(8)
C10 0.0281(10) 0.0319(11) 0.0214(9) -0.0033(8) 0.0091(8) 0.0018(8)
C11 0.0194(9) 0.0306(10) 0.0256(10) 0.0005(8) 0.0063(8) -0.0031(8)
C12 0.0217(9) 0.0207(9) 0.0239(10) 0.0002(8) -0.0006(8) -0.0041(7)
C13 0.0216(9) 0.0192(9) 0.0198(9) -0.0032(6) 0.0016(8) 0.0002(7)
C14 0.0223(9) 0.0213(9) 0.0173(9) 0.0013(7) 0.0027(7) -0.0006(7)
C15 0.0257(9) 0.0173(8) 0.0220(9) 0.0008(7) 0.0021(7) 0.0021(7)
C16 0.0204(9) 0.0271(10) 0.0226(9) -0.0022(8) 0.0030(7) 0.0044(8)
C17 0.0284(10) 0.0237(10) 0.0235(9) -0.0045(8) 0.0040(8) 0.0028(8)
C18 0.0291(10) 0.0315(11) 0.0209(9) 0.0015(8) 0.0083(8) -0.0015(9)
C19 0.0305(11) 0.0334(12) 0.0333(12) -0.0077(9) 0.0056(9) 0.0104(9)
C20 0.0410(13) 0.0177(9) 0.0356(12) 0.0015(8) 0.0040(10) 0.0035(9)
Cl1 0.0557(4) 0.0241(3) 0.0427(3) 0.0004(2) 0.0230(3) 0.0036(2)
O1 0.0299(9) 0.0353(9) 0.0359(10) -0.0049(7) 0.0156(7) 0.0015(6)
O2 0.0466(10) 0.0245(8) 0.0427(10) -0.0086(7) 0.0080(8) 0.0062(7)
O3 0.0802(18) 0.0503(13) 0.0597(16) -0.0010(12) 0.0314(15) -0.0183(13)

loop_
_geom_bond_atom_site_label_1
_geom_bond_atom_site_label_2
_geom_bond_distance
_geom_bond_site_symmetry_2
_geom_bond_publ_flag
Ru1 C1 2.176(2) . ?
Ru1 C2 2.182(2) . ?
Ru1 C3 2.188(2) . ?
Ru1 C5 2.1890(19) . ?
Ru1 C4 2.1913(19) . ?
Ru1 C11 2.208(2) . ?
Ru1 C16 2.211(2) . ?
Ru1 C12 2.213(2) . ?
Ru1 C13 2.213(2) . ?
Ru1 C15 2.229(2) . ?
Ru1 C14 2.2326(19) . ?
C1 C2 1.431(3) . ?
C1 C5 1.440(3) . ?
C1 C6 1.499(3) . ?
C2 C3 1.445(3) . ?
C2 C7 1.495(3) . ?
C3 C4 1.439(3) . ?
C3 C8 1.499(3) . ?
C4 C5 1.437(3) . ?
C4 C9 1.497(3) . ?
C5 C10 1.493(3) . ?
C11 C16 1.413(3) . ?
C11 C12 1.430(3) . ?
C12 C13 1.413(3) . ?
C13 C14 1.420(3) . ?
C13 C17 1.500(3) . ?
C14 C15 1.408(3) . ?
C14 C18 1.500(3) . ?
C15 C16 1.423(3) . ?
C15 C20 1.503(3) . ?
C16 C19 1.500(3) . ?
C17 O1 1.435(3) . ?
C18 O1 1.437(3) . ?
C19 O2 1.431(3) . ?
C20 O2 1.436(3) . ?
